data_7237836
loop_
_publ_author_name
'Lin, Shengheng'
'Pan, Honghao'
'Li, Lin'
'Liao, Rui'
'Yu, Shengzhen'
'Zhao, Qiang'
'Sun, Huibin'
'Huang, Wei'

_publ_section_title
;
 AIPE-active platinum(ii) complexes with tunable photophysical properties
 and their application in constructing thermosensitive probes used for
 intracellular temperature imaging
;
_journal_issue 26
_journal_name_full 'Journal of Materials Chemistry C'
_journal_page_first 7893
_journal_paper_doi 10.1039/C9TC01905G
_journal_volume 7
_journal_year 2019
_chemical_formula_sum 'C24 H13 F5 N2 O Pt'
_chemical_formula_weight 635.45
_space_group_IT_number 61
_space_group_name_Hall '-P 2ac 2ab'
_space_group_name_H-M_alt 'P b c a'
_atom_sites_solution_hydrogens geom
_atom_sites_solution_primary direct
_atom_sites_solution_secondary difmap
_audit_creation_method SHELXL-97
_audit_update_record
;
2019-03-25 deposited with the CCDC.	2019-05-29 downloaded from the CCDC.
;
_cell_angle_alpha 90.00
_cell_angle_beta 90.00
_cell_angle_gamma 90.00
_cell_formula_units_Z 8
_cell_length_a 15.764(3)
_cell_length_b 11.846(2)
_cell_length_c 22.623(4)
_cell_measurement_temperature 296(2)
_cell_volume 4224.6(13)
_computing_structure_refinement 'SHELXL-97 (Sheldrick, 1997)'
_computing_structure_solution 'SHELXS-97 (Sheldrick, 1990)'
_diffrn_ambient_temperature 296(2)
_diffrn_measured_fraction_theta_full 0.999
_diffrn_measured_fraction_theta_max 0.999
_diffrn_radiation_monochromator graphite
_diffrn_radiation_source 'fine-focus sealed tube'
_diffrn_radiation_type MoK\a
_diffrn_radiation_wavelength 0.71073
_diffrn_reflns_av_R_equivalents 0.0742
_diffrn_reflns_av_sigmaI/netI 0.0695
_diffrn_reflns_limit_h_max 15
_diffrn_reflns_limit_h_min -18
_diffrn_reflns_limit_k_max 14
_diffrn_reflns_limit_k_min -13
_diffrn_reflns_limit_l_max 26
_diffrn_reflns_limit_l_min -26
_diffrn_reflns_number 21601
_diffrn_reflns_theta_full 25.00
_diffrn_reflns_theta_max 25.00
_diffrn_reflns_theta_min 2.22
_exptl_absorpt_coefficient_mu 6.706
_exptl_absorpt_correction_T_max 0.5536
_exptl_absorpt_correction_T_min 0.5000
_exptl_crystal_density_diffrn 1.998
_exptl_crystal_density_method 'not measured'
_exptl_crystal_F_000 2416
_exptl_crystal_size_max 0.12
_exptl_crystal_size_mid 0.11
_exptl_crystal_size_min 0.10
_refine_diff_density_max 0.682
_refine_diff_density_min -0.747
_refine_diff_density_rms 0.099
_refine_ls_extinction_coef 0.00212(11)
_refine_ls_extinction_expression Fc^*^=kFc[1+0.001xFc^2^\l^3^/sin(2\q)]^-1/4^
_refine_ls_extinction_method SHELXL
_refine_ls_goodness_of_fit_ref 0.975
_refine_ls_hydrogen_treatment mixed
_refine_ls_matrix_type full
_refine_ls_number_parameters 299
_refine_ls_number_reflns 3713
_refine_ls_number_restraints 0
_refine_ls_restrained_S_all 0.975
_refine_ls_R_factor_all 0.0519
_refine_ls_R_factor_gt 0.0282
_refine_ls_shift/su_max 0.000
_refine_ls_shift/su_mean 0.000
_refine_ls_structure_factor_coef Fsqd
_refine_ls_weighting_details 'calc w=1/[\s^2^(Fo^2^)+(0.0000P)^2^+0.0000P] where P=(Fo^2^+2Fc^2^)/3'
_refine_ls_weighting_scheme calc
_refine_ls_wR_factor_gt 0.0649
_refine_ls_wR_factor_ref 0.0760
_reflns_number_gt 2657
_reflns_number_total 3713
_reflns_threshold_expression >2sigma(I)
_cod_data_source_file c9tc01905g2.cif
_cod_data_source_block 1
_cod_original_cell_volume 4224.5(13)
_cod_database_code 7237836

loop_
_symmetry_equiv_pos_as_xyz
'x, y, z'
'-x+1/2, -y, z+1/2'
'-x, y+1/2, -z+1/2'
'x+1/2, -y+1/2, -z'
'-x, -y, -z'
'x-1/2, y, -z-1/2'
'x, -y-1/2, z-1/2'
'-x-1/2, y-1/2, z'

loop_
_atom_site_label
_atom_site_type_symbol
_atom_site_fract_x
_atom_site_fract_y
_atom_site_fract_z
_atom_site_U_iso_or_equiv
_atom_site_adp_type
_atom_site_occupancy
_atom_site_symmetry_multiplicity
_atom_site_calc_flag
_atom_site_refinement_flags
C1 C 0.0998(4) 0.0268(5) 0.1011(2) 0.0493(14) Uani 1 1 d .
C2 C 0.0880(4) 0.0739(6) 0.1566(3) 0.0660(18) Uani 1 1 d .
H2 H 0.1094 0.1456 0.1641 0.079 Uiso 1 1 calc R
C3 C 0.0449(4) 0.0171(7) 0.2016(3) 0.0723(19) Uani 1 1 d .
H3 H 0.0381 0.0515 0.2383 0.087 Uiso 1 1 calc R
C4 C 0.0129(5) -0.0869(7) 0.1925(3) 0.084(2) Uani 1 1 d .
H4 H -0.0149 -0.1239 0.2231 0.101 Uiso 1 1 calc R
C5 C 0.0209(4) -0.1389(6) 0.1384(3) 0.0736(19) Uani 1 1 d .
H5 H -0.0020 -0.2102 0.1321 0.088 Uiso 1 1 calc R
C6 C 0.0646(4) -0.0821(5) 0.0928(3) 0.0556(15) Uani 1 1 d .
C7 C 0.0708(4) -0.1288(5) 0.0339(3) 0.0543(15) Uani 1 1 d .
C8 C 0.0450(4) -0.2357(5) 0.0154(3) 0.0720(19) Uani 1 1 d .
H8 H 0.0212 -0.2864 0.0420 0.086 Uiso 1 1 calc R
C9 C 0.0553(5) -0.2650(6) -0.0431(4) 0.085(2) Uani 1 1 d .
H9 H 0.0399 -0.3368 -0.0558 0.102 Uiso 1 1 calc R
C10 C 0.0882(4) -0.1893(6) -0.0829(3) 0.0756(19) Uani 1 1 d .
H10 H 0.0945 -0.2086 -0.1225 0.091 Uiso 1 1 calc R
C11 C 0.1114(4) -0.0845(5) -0.0627(3) 0.0620(16) Uani 1 1 d .
H11 H 0.1329 -0.0323 -0.0896 0.074 Uiso 1 1 calc R
C12 C 0.1724(4) 0.2539(5) -0.0746(2) 0.0522(15) Uani 1 1 d .
C13 C 0.1710(4) 0.2796(6) -0.1358(2) 0.0670(18) Uani 1 1 d .
H13 H 0.1705 0.2208 -0.1630 0.080 Uiso 1 1 calc R
C14 C 0.1703(5) 0.3879(7) -0.1559(3) 0.077(2) Uani 1 1 d .
H14 H 0.1674 0.4013 -0.1963 0.093 Uiso 1 1 calc R
C15 C 0.1737(5) 0.4785(7) -0.1172(3) 0.078(2) Uani 1 1 d .
H15 H 0.1736 0.5521 -0.1315 0.094 Uiso 1 1 calc R
C16 C 0.1773(4) 0.4585(5) -0.0582(3) 0.0606(16) Uani 1 1 d .
H16 H 0.1792 0.5192 -0.0322 0.073 Uiso 1 1 calc R
C17 C 0.1782(3) 0.3467(5) -0.0354(2) 0.0455(13) Uani 1 1 d .
C18 C 0.1955(3) 0.3344(5) 0.0255(2) 0.0454(13) Uani 1 1 d .
H18 H 0.2124 0.3996 0.0452 0.054 Uiso 1 1 calc R
C19 C 0.2280(4) 0.2530(4) 0.1149(2) 0.0487(14) Uani 1 1 d .
C20 C 0.1997(5) 0.3311(6) 0.1558(2) 0.0624(17) Uani 1 1 d .
C21 C 0.2378(5) 0.3434(6) 0.2100(2) 0.075(2) Uani 1 1 d .
C22 C 0.3028(6) 0.2757(7) 0.2250(3) 0.077(2) Uani 1 1 d .
C23 C 0.3322(5) 0.1946(6) 0.1860(3) 0.073(2) Uani 1 1 d .
C24 C 0.2951(4) 0.1843(5) 0.1314(3) 0.0576(15) Uani 1 1 d .
F1 F 0.1315(3) 0.3948(3) 0.14335(17) 0.0834(13) Uani 1 1 d .
F2 F 0.2090(4) 0.4223(4) 0.24780(16) 0.1076(16) Uani 1 1 d .
F3 F 0.3416(3) 0.2878(5) 0.27745(15) 0.1128(16) Uani 1 1 d .
F4 F 0.3983(3) 0.1299(4) 0.20003(19) 0.1029(14) Uani 1 1 d .
F5 F 0.3270(3) 0.1098(3) 0.09299(17) 0.0743(10) Uani 1 1 d .
N1 N 0.1043(3) -0.0544(4) -0.0060(2) 0.0507(11) Uani 1 1 d .
N2 N 0.1908(3) 0.2418(3) 0.05794(18) 0.0473(11) Uani 1 1 d .
O1 O 0.1702(3) 0.1498(4) -0.05840(16) 0.0628(11) Uani 1 1 d .
Pt1 Pt 0.143830(14) 0.094281(17) 0.026560(9) 0.04560(12) Uani 1 1 d .

loop_
_atom_site_aniso_label
_atom_site_aniso_U_11
_atom_site_aniso_U_22
_atom_site_aniso_U_33
_atom_site_aniso_U_23
_atom_site_aniso_U_13
_atom_site_aniso_U_12
C1 0.054(4) 0.043(3) 0.051(3) 0.012(3) -0.003(3) -0.001(3)
C2 0.066(5) 0.074(5) 0.057(4) -0.002(3) -0.002(4) -0.008(3)
C3 0.067(5) 0.102(6) 0.048(3) 0.009(4) 0.005(4) -0.009(4)
C4 0.074(5) 0.103(6) 0.077(5) 0.029(5) 0.000(4) -0.024(4)
C5 0.073(5) 0.063(4) 0.085(5) 0.021(4) -0.004(4) -0.013(3)
C6 0.046(3) 0.058(4) 0.064(4) 0.011(3) -0.006(3) 0.004(3)
C7 0.048(4) 0.043(3) 0.072(4) 0.002(3) -0.012(3) 0.002(3)
C8 0.066(5) 0.051(4) 0.100(5) -0.002(4) -0.016(4) 0.000(3)
C9 0.086(5) 0.049(4) 0.119(6) -0.029(4) -0.023(5) 0.011(4)
C10 0.080(5) 0.063(5) 0.083(5) -0.032(4) -0.015(4) 0.008(4)
C11 0.064(4) 0.062(4) 0.060(4) -0.014(3) -0.005(4) -0.002(3)
C12 0.054(4) 0.063(4) 0.040(3) 0.002(3) -0.005(3) -0.003(3)
C13 0.076(4) 0.086(5) 0.040(3) -0.005(3) 0.006(3) -0.012(4)
C14 0.091(6) 0.095(6) 0.046(4) 0.029(4) -0.006(4) -0.020(4)
C15 0.109(6) 0.071(5) 0.054(4) 0.022(4) -0.007(4) -0.009(4)
C16 0.073(4) 0.055(4) 0.054(3) 0.011(3) -0.010(3) -0.004(3)
C17 0.049(3) 0.048(3) 0.040(3) 0.006(3) 0.001(3) -0.003(3)
C18 0.056(4) 0.040(3) 0.040(3) -0.002(3) 0.007(3) -0.005(2)
C19 0.070(4) 0.039(3) 0.037(3) -0.002(2) -0.007(3) -0.009(3)
C20 0.086(5) 0.055(4) 0.046(3) 0.005(3) -0.002(4) -0.002(4)
C21 0.124(7) 0.067(4) 0.033(3) -0.004(3) 0.002(4) -0.023(5)
C22 0.103(6) 0.084(5) 0.043(4) 0.012(4) -0.021(4) -0.025(5)
C23 0.086(5) 0.071(5) 0.062(4) 0.028(4) -0.022(4) -0.014(4)
C24 0.070(4) 0.052(4) 0.051(3) 0.004(3) -0.014(4) -0.010(3)
F1 0.122(4) 0.068(3) 0.060(2) -0.0109(19) 0.007(2) 0.014(2)
F2 0.179(5) 0.093(3) 0.0502(19) -0.022(2) 0.003(3) -0.014(3)
F3 0.151(4) 0.139(4) 0.048(2) 0.010(2) -0.038(2) -0.042(3)
F4 0.107(3) 0.098(3) 0.104(3) 0.028(3) -0.047(3) -0.002(3)
F5 0.080(3) 0.063(2) 0.079(3) -0.002(2) -0.011(2) 0.0097(18)
N1 0.056(3) 0.039(3) 0.057(3) -0.011(2) -0.005(3) 0.002(2)
N2 0.062(3) 0.039(3) 0.041(2) -0.006(2) -0.003(2) 0.000(2)
O1 0.095(3) 0.055(3) 0.039(2) -0.006(2) 0.010(2) -0.003(2)
Pt1 0.05417(19) 0.04102(16) 0.04162(15) -0.00333(10) -0.00170(11) -0.00033(10)

loop_
_atom_type_symbol
_atom_type_description
_atom_type_scat_dispersion_real
_atom_type_scat_dispersion_imag
_atom_type_scat_source
C C 0.0033 0.0016 'International Tables Vol C Tables 4.2.6.8 and 6.1.1.4'
H H 0.0000 0.0000 'International Tables Vol C Tables 4.2.6.8 and 6.1.1.4'
N N 0.0061 0.0033 'International Tables Vol C Tables 4.2.6.8 and 6.1.1.4'
O O 0.0106 0.0060 'International Tables Vol C Tables 4.2.6.8 and 6.1.1.4'
Pt Pt -1.7033 8.3905 'International Tables Vol C Tables 4.2.6.8 and 6.1.1.4'
F F 0.0171 0.0103 'International Tables Vol C Tables 4.2.6.8 and 6.1.1.4'

loop_
_geom_angle_atom_site_label_1
_geom_angle_atom_site_label_2
_geom_angle_atom_site_label_3
_geom_angle
C2 C1 C6 115.6(5)
C2 C1 Pt1 130.7(4)
C6 C1 Pt1 113.0(4)
C1 C2 C3 122.1(6)
C1 C2 H2 118.9
C3 C2 H2 118.9
C4 C3 C2 120.7(7)
C4 C3 H3 119.6
C2 C3 H3 119.6
C3 C4 C5 120.8(7)
C3 C4 H4 119.6
C5 C4 H4 119.6
C4 C5 C6 118.7(6)
C4 C5 H5 120.6
C6 C5 H5 120.6
C5 C6 C1 122.0(6)
C5 C6 C7 121.6(6)
C1 C6 C7 116.3(5)
N1 C7 C8 120.0(6)
N1 C7 C6 112.8(5)
C8 C7 C6 127.2(6)
C9 C8 C7 118.8(7)
C9 C8 H8 120.6
C7 C8 H8 120.6
C10 C9 C8 120.7(6)
C10 C9 H9 119.6
C8 C9 H9 119.6
C9 C10 C11 118.2(6)
C9 C10 H10 120.9
C11 C10 H10 120.9
N1 C11 C10 122.6(6)
N1 C11 H11 118.7
C10 C11 H11 118.7
O1 C12 C17 124.6(5)
O1 C12 C13 118.9(5)
C17 C12 C13 116.5(5)
C14 C13 C12 121.9(6)
C14 C13 H13 119.0
C12 C13 H13 119.0
C13 C14 C15 121.3(6)
C13 C14 H14 119.4
C15 C14 H14 119.4
C16 C15 C14 119.2(7)
C16 C15 H15 120.4
C14 C15 H15 120.4
C15 C16 C17 121.4(6)
C15 C16 H16 119.3
C17 C16 H16 119.3
C18 C17 C12 122.9(5)
C18 C17 C16 116.9(5)
C12 C17 C16 119.7(5)
N2 C18 C17 128.1(5)
N2 C18 H18 116.0
C17 C18 H18 116.0
C20 C19 C24 117.3(5)
C20 C19 N2 122.4(5)
C24 C19 N2 120.3(5)
F1 C20 C21 118.6(6)
F1 C20 C19 119.6(5)
C21 C20 C19 121.8(7)
C22 C21 F2 120.8(6)
C22 C21 C20 119.6(7)
F2 C21 C20 119.5(8)
F3 C22 C21 120.4(7)
F3 C22 C23 119.0(8)
C21 C22 C23 120.6(6)
F4 C23 C24 119.9(7)
F4 C23 C22 120.6(6)
C24 C23 C22 119.5(7)
F5 C24 C23 118.9(6)
F5 C24 C19 120.0(5)
C23 C24 C19 121.1(6)
C11 N1 C7 119.6(5)
C11 N1 Pt1 124.1(4)
C7 N1 Pt1 116.3(4)
C18 N2 C19 113.8(4)
C18 N2 Pt1 122.8(3)
C19 N2 Pt1 123.2(3)
C12 O1 Pt1 125.0(3)
C1 Pt1 N1 81.4(2)
C1 Pt1 N2 100.2(2)
N1 Pt1 N2 176.61(19)
C1 Pt1 O1 169.2(2)
N1 Pt1 O1 89.98(18)
N2 Pt1 O1 88.75(16)

loop_
_geom_bond_atom_site_label_1
_geom_bond_atom_site_label_2
_geom_bond_distance
C1 C2 1.387(8)
C1 C6 1.417(7)
C1 Pt1 1.990(5)
C2 C3 1.396(8)
C2 H2 0.9300
C3 C4 1.347(9)
C3 H3 0.9300
C4 C5 1.375(9)
C4 H4 0.9300
C5 C6 1.411(8)
C5 H5 0.9300
C6 C7 1.447(8)
C7 N1 1.368(7)
C7 C8 1.394(8)
C8 C9 1.378(9)
C8 H8 0.9300
C9 C10 1.371(9)
C9 H9 0.9300
C10 C11 1.374(8)
C10 H10 0.9300
C11 N1 1.335(8)
C11 H11 0.9300
C12 O1 1.288(6)
C12 C17 1.415(7)
C12 C13 1.418(7)
C13 C14 1.360(9)
C13 H13 0.9300
C14 C15 1.387(9)
C14 H14 0.9300
C15 C16 1.355(8)
C15 H15 0.9300
C16 C17 1.422(8)
C16 H16 0.9300
C17 C18 1.412(6)
C18 N2 1.322(6)
C18 H18 0.9300
C19 C20 1.383(8)
C19 C24 1.385(8)
C19 N2 1.422(6)
C20 F1 1.343(7)
C20 C21 1.374(8)
C21 C22 1.344(10)
C21 F2 1.345(8)
C22 F3 1.344(7)
C22 C23 1.384(10)
C23 F4 1.333(8)
C23 C24 1.371(8)
C24 F5 1.337(7)
N1 Pt1 2.009(4)
N2 Pt1 2.027(4)
O1 Pt1 2.073(4)
